data_2022213
loop_
_publ_author_name
'Li, Hongya'
'Yan, Biao'
'Ma, Haixia'
'Ma, Xiangrong'
'Sun, Zhiyong'
'Ma, Yajun'

_publ_section_title
;
 Crystal structure, thermal properties and detonation characterization of
 bis(5-amino-1,2,4-triazol-4-ium-3-yl)methane dichloride
;
_journal_coeditor_code QS3092
_journal_issue 8
_journal_name_full 'Acta Crystallographica Section C'
_journal_page_first
;
;
_journal_paper_doi 10.1107/S2053229620009924
_journal_volume 76
_journal_year 2020
_chemical_formula_iupac 'C5 H10 N8 2+, 2Cl -'
_chemical_formula_moiety 'C5 H10 N8 2+, 2(Cl -)'
_chemical_formula_sum 'C5 H10 Cl2 N8'
_chemical_formula_weight 253.11
_chemical_name_systematic
;
Bis(5-amino-1,2,4-triazol-4-ium-3-yl)methane dichloride
;
_space_group_crystal_system monoclinic
_space_group_IT_number 15
_space_group_name_Hall '-C 2yc'
_space_group_name_H-M_alt 'C 1 2/c 1'
_atom_sites_solution_hydrogens difmap
_atom_sites_solution_primary direct
_atom_sites_solution_secondary difmap
_audit_creation_method SHELXL-2018/3
_cell_angle_alpha 90
_cell_angle_beta 127.0270(10)
_cell_angle_gamma 90
_cell_formula_units_Z 4
_cell_length_a 18.962(2)
_cell_length_b 5.9225(7)
_cell_length_c 11.6649(15)
_cell_measurement_reflns_used 2030
_cell_measurement_temperature 296(2)
_cell_measurement_theta_max 27.15
_cell_measurement_theta_min 3.49
_cell_volume 1045.8(2)
_computing_cell_refinement
;
SAINT (Bruker, 2009)
;
_computing_data_collection
;
APEX2 (Bruker, 2009)
;
_computing_data_reduction
;
SAINT (Bruker, 2009)
;
_computing_molecular_graphics
;
SHELXTL (Sheldrick, 2008)
;
_computing_publication_material
;
SHELXTL (Sheldrick, 2008)
;
_computing_structure_refinement
;
SHELXL2018 (Sheldrick, 2015)
;
_computing_structure_solution
;
SHELXS97 (Sheldrick, 2008)
;
_diffrn_ambient_temperature 296(2)
_diffrn_measured_fraction_theta_full 0.998
_diffrn_measured_fraction_theta_max 0.980
_diffrn_measurement_device_type 'Bruker APEXII CCD'
_diffrn_measurement_method '\f and \w scans'
_diffrn_radiation_type MoK\a
_diffrn_radiation_wavelength 0.71073
_diffrn_reflns_av_R_equivalents 0.0268
_diffrn_reflns_av_unetI/netI 0.0266
_diffrn_reflns_limit_h_max 23
_diffrn_reflns_limit_h_min -24
_diffrn_reflns_limit_k_max 7
_diffrn_reflns_limit_k_min -6
_diffrn_reflns_limit_l_max 13
_diffrn_reflns_limit_l_min -14
_diffrn_reflns_number 2863
_diffrn_reflns_theta_full 25.242
_diffrn_reflns_theta_max 27.149
_diffrn_reflns_theta_min 3.494
_exptl_absorpt_coefficient_mu 0.603
_exptl_absorpt_correction_T_max 0.8818
_exptl_absorpt_correction_T_min 0.8099
_exptl_absorpt_correction_type multi-scan
_exptl_absorpt_process_details
;
(SADABS; Bruker, 2009)
;
_exptl_crystal_colour colourless
_exptl_crystal_density_diffrn 1.608
_exptl_crystal_density_method 'not measured'
_exptl_crystal_description rodlike
_exptl_crystal_F_000 520
_exptl_crystal_size_max 0.365
_exptl_crystal_size_mid 0.306
_exptl_crystal_size_min 0.214
_refine_diff_density_max 0.295
_refine_diff_density_min -0.158
_refine_ls_extinction_coef 0.049(3)
_refine_ls_extinction_expression Fc^*^=kFc[1+0.001xFc^2^\l^3^/sin(2\q)]^-1/4^
_refine_ls_extinction_method
;
SHELXL2018 (Sheldrick, 2015)
;
_refine_ls_goodness_of_fit_ref 1.103
_refine_ls_hydrogen_treatment refall
_refine_ls_matrix_type full
_refine_ls_number_parameters 90
_refine_ls_number_reflns 1140
_refine_ls_number_restraints 0
_refine_ls_restrained_S_all 1.103
_refine_ls_R_factor_all 0.0271
_refine_ls_R_factor_gt 0.0257
_refine_ls_shift/su_max 0.000
_refine_ls_shift/su_mean 0.000
_refine_ls_structure_factor_coef Fsqd
_refine_ls_weighting_details 'w=1/[\s^2^(Fo^2^)+(0.0346P)^2^+0.6221P] where P=(Fo^2^+2Fc^2^)/3'
_refine_ls_weighting_scheme calc
_refine_ls_wR_factor_gt 0.0710
_refine_ls_wR_factor_ref 0.0723
_reflns_number_gt 1075
_reflns_number_total 1140
_reflns_threshold_expression 'I > 2\s(I)'
_cod_data_source_file qs3092sup1.cif
_cod_data_source_block I
_cod_original_sg_symbol_H-M 'C 2/c'
_cod_database_code 2022213
_shelx_space_group_comment
;
The symmetry employed for this shelxl refinement is uniquely defined
by the following loop, which should always be used as a source of
symmetry information in preference to the above space-group names.
They are only intended as comments.
;
_shelx_estimated_absorpt_t_min 0.810
_shelx_estimated_absorpt_t_max 0.882

loop_
_space_group_symop_operation_xyz
'x, y, z'
'-x, y, -z+1/2'
'x+1/2, y+1/2, z'
'-x+1/2, y+1/2, -z+1/2'
'-x, -y, -z'
'x, -y, z-1/2'
'-x+1/2, -y+1/2, -z'
'x+1/2, -y+1/2, z-1/2'

loop_
_atom_site_type_symbol
_atom_site_label
_atom_site_fract_x
_atom_site_fract_y
_atom_site_fract_z
_atom_site_U_iso_or_equiv
_atom_site_adp_type
_atom_site_calc_flag
_atom_site_occupancy
_atom_site_disorder_assembly
_atom_site_disorder_group
Cl Cl 0.10191(2) 0.20091(6) 0.02328(4) 0.03403(17) Uani d 1 . .
N N2 0.34191(7) -0.17966(18) 0.10735(13) 0.0292(3) Uani d 1 . .
N N1 0.29098(7) -0.0173(2) 0.10993(12) 0.0293(3) Uani d 1 . .
C C1 0.34034(8) 0.1360(2) 0.21100(14) 0.0278(3) Uani d 1 . .
N N3 0.42443(7) 0.07293(19) 0.27632(12) 0.0265(3) Uani d 1 . .
C C2 0.42214(8) -0.1206(2) 0.20957(13) 0.0263(3) Uani d 1 . .
N N4 0.31125(10) 0.3135(2) 0.23856(18) 0.0440(4) Uani d 1 . .
C C3 0.500000 -0.2549(4) 0.250000 0.0361(5) Uani d 1 . .
H H1 0.2360(12) -0.023(3) 0.0545(18) 0.031(4) Uiso d 1 . .
H H3 0.4699(13) 0.136(3) 0.344(2) 0.040(5) Uiso d 1 . .
H H4B 0.3441(14) 0.399(4) 0.300(2) 0.049(5) Uiso d 1 . .
H H4A 0.2563(16) 0.332(4) 0.188(2) 0.054(6) Uiso d 1 . .
H H3A 0.4805(13) -0.348(3) 0.171(2) 0.046(5) Uiso d 1 . .

loop_
_atom_site_aniso_label
_atom_site_aniso_U_11
_atom_site_aniso_U_22
_atom_site_aniso_U_33
_atom_site_aniso_U_12
_atom_site_aniso_U_13
_atom_site_aniso_U_23
Cl 0.0248(2) 0.0361(2) 0.0306(2) 0.00612(12) 0.01106(17) 0.00698(12)
N2 0.0190(5) 0.0294(6) 0.0311(6) -0.0025(4) 0.0108(5) -0.0058(4)
N1 0.0158(5) 0.0348(6) 0.0294(6) -0.0034(4) 0.0095(5) -0.0085(5)
C1 0.0221(6) 0.0326(7) 0.0270(6) -0.0062(5) 0.0140(5) -0.0048(5)
N3 0.0181(5) 0.0301(6) 0.0228(5) -0.0069(4) 0.0077(5) -0.0037(4)
C2 0.0192(6) 0.0267(6) 0.0264(6) -0.0035(5) 0.0102(5) 0.0005(5)
N4 0.0287(7) 0.0466(8) 0.0484(9) -0.0061(6) 0.0188(7) -0.0232(6)
C3 0.0203(9) 0.0277(9) 0.0430(12) 0.000 0.0100(9) 0.000

loop_
_atom_type_symbol
_atom_type_description
_atom_type_scat_dispersion_real
_atom_type_scat_dispersion_imag
_atom_type_scat_source
C C 0.0033 0.0016 'International Tables Vol C Tables 4.2.6.8 and 6.1.1.4'
H H 0.0000 0.0000 'International Tables Vol C Tables 4.2.6.8 and 6.1.1.4'
N N 0.0061 0.0033 'International Tables Vol C Tables 4.2.6.8 and 6.1.1.4'
Cl Cl 0.1484 0.1585 'International Tables Vol C Tables 4.2.6.8 and 6.1.1.4'

loop_
_geom_angle_atom_site_label_1
_geom_angle_atom_site_label_2
_geom_angle_atom_site_label_3
_geom_angle_site_symmetry_1
_geom_angle_site_symmetry_3
_geom_angle
_geom_angle_publ_flag
C2 N2 N1 . . 104.02(11) ?
C1 N1 N2 . . 111.63(10) ?
C1 N1 H1 . . 126.9(11) ?
N2 N1 H1 . . 121.4(11) ?
N4 C1 N1 . . 126.11(13) ?
N4 C1 N3 . . 127.90(13) ?
N1 C1 N3 . . 105.99(11) ?
C1 N3 C2 . . 106.85(10) ?
C1 N3 H3 . . 128.1(13) ?
C2 N3 H3 . . 125.1(13) ?
N2 C2 N3 . . 111.51(12) ?
N2 C2 C3 . . 122.78(12) ?
N3 C2 C3 . . 125.66(11) ?
C1 N4 H4B . . 121.3(15) ?
C1 N4 H4A . . 117.2(15) ?
H4B N4 H4A . . 121(2) ?
C2 C3 C2 2_655 . 115.07(17) ?
C2 C3 H3A 2_655 . 110.9(12) ?
C2 C3 H3A . . 105.9(12) ?
C2 C3 H3A 2_655 2_655 105.9(12) ?
C2 C3 H3A . 2_655 110.9(12) ?
H3A C3 H3A . 2_655 108(2) ?

loop_
_geom_bond_atom_site_label_1
_geom_bond_atom_site_label_2
_geom_bond_site_symmetry_2
_geom_bond_distance
_geom_bond_publ_flag
N2 C2 . 1.2938(17) ?
N2 N1 . 1.3759(16) ?
N1 C1 . 1.3271(17) ?
N1 H1 . 0.834(18) ?
C1 N4 . 1.314(2) ?
C1 N3 . 1.3412(17) ?
N3 C2 . 1.3717(17) ?
N3 H3 . 0.827(19) ?
C2 C3 . 1.4819(17) ?
N4 H4B . 0.79(2) ?
N4 H4A . 0.84(2) ?
C3 H3A . 0.934(19) ?
C3 H3A 2_655 0.933(19) ?

loop_
_geom_hbond_atom_site_label_D
_geom_hbond_atom_site_label_H
_geom_hbond_atom_site_label_A
_geom_hbond_site_symmetry_A
_geom_hbond_distance_DH
_geom_hbond_distance_HA
_geom_hbond_distance_DA
_geom_hbond_angle_DHA
_geom_hbond_publ_flag
N4 H4A Cl . 0.84(2) 2.47(2) 3.2408(16) 153.4(19) yes
N4 H4B Cl 4 0.79(2) 2.44(2) 3.1911(15) 159.9(19) yes
N3 H3 Cl 8_556 0.827(19) 2.30(2) 3.1213(11) 175.3(18) yes
N1 H1 N2 7_545 0.834(18) 2.342(16) 2.8815(16) 122.9(14) yes
N1 H1 Cl . 0.834(18) 2.691(17) 3.3438(12) 136.3(14) yes

loop_
_geom_torsion_atom_site_label_1
_geom_torsion_atom_site_label_2
_geom_torsion_atom_site_label_3
_geom_torsion_atom_site_label_4
_geom_torsion_site_symmetry_1
_geom_torsion_site_symmetry_2
_geom_torsion_site_symmetry_3
_geom_torsion_site_symmetry_4
_geom_torsion
_geom_torsion_publ_flag
C2 N2 N1 C1 . . . . 0.59(15) ?
N2 N1 C1 N4 . . . . 178.84(15) ?
N2 N1 C1 N3 . . . . -0.54(15) ?
N4 C1 N3 C2 . . . . -179.10(15) ?
N1 C1 N3 C2 . . . . 0.27(14) ?
N1 N2 C2 N3 . . . . -0.41(15) ?
N1 N2 C2 C3 . . . . 177.35(11) ?
C1 N3 C2 N2 . . . . 0.10(15) ?
C1 N3 C2 C3 . . . . -177.58(12) ?
N2 C2 C3 C2 . . . 2_655 142.26(15) ?
N3 C2 C3 C2 . . . 2_655 -40.31(10) ?

_cod_database_fobs_code 2022213
